data_1100488
loop_
_publ_author_name
'Hillwig, Ralf'
'Harms, Klaus'
'Dehnicke, Kurt'

_publ_section_title
;
 Die Kristallstruktur von Tris(trimethylstannyl) acetonitril /
 Crystal Structure of Tris(trimethylstannyl)-acetonitrile
;
_journal_coden_ASTM ZNBSEN
_journal_issue 1
_journal_name_full
;
 Zeitschrift f\"ur Naturforschung, B: A Journal of Chemical Sciences
;
_journal_page_first 145
_journal_page_last 148
_journal_paper_doi 10.1515/znb-1997-0128
_journal_volume 52
_journal_year 1997
_chemical_formula_sum 'C11 H27 N Sn3'
_space_group_IT_number 14
_symmetry_cell_setting monoclinic
_symmetry_space_group_name_Hall '-P 2yn'
_symmetry_space_group_name_H-M 'P 1 21/n 1'
_cell_angle_alpha 90
_cell_angle_beta 98.55(1)
_cell_angle_gamma 90
_cell_formula_units_Z 4
_cell_length_a 9.754(1)
_cell_length_b 13.163(2)
_cell_length_c 14.853(1)
_cod_original_sg_symbol_H-M 'P 21/n'
_cod_original_formula_sum 'C11 H27 N1 Sn3'
_cod_database_code 1100488

loop_
_symmetry_equiv_pos_site_id
_symmetry_equiv_pos_as_xyz
1 x,y,z
2 1/2-x,1/2+y,1/2-z
3 -x,-y,-z
4 -1/2+x,-1/2-y,-1/2+z

loop_
_atom_site_label
_atom_site_type_symbol
_atom_site_fract_x
_atom_site_fract_y
_atom_site_fract_z
Sn1 Sn -0.06288(4) -0.28542(3) 1.09688(3)
Sn2 Sn 0.13981(4) -0.08487(3) 1.22416(3)
Sn3 Sn -0.10131(4) -0.24210(3) 1.33147(3)
C1 C 0.0399(5) -0.2353(4) 1.2299(4)
C2 C 0.1462(6) -0.3077(4) 1.2569(4)
N1 N 0.2319(6) -0.3665(5) 1.2769(4)
C3 C 0.0961(8) -0.3293(6) 1.0193(5)
H1 H 0.1816(17) -0.3419(42) 1.0602(6)
H2 H 0.1105(42) -0.2753(19) 0.9773(28)
H3 H 0.0681(27) -0.3907(25) 0.9854(31)
C4 C -0.1877(9) -0.1644(6) 1.0312(5)
H4 H -0.1999(54) -0.1741(26) 0.9658(6)
H5 H -0.1420(31) -0.0999(7) 1.0464(34)
H6 H -0.2776(24) -0.1645(29) 1.0518(32)
C5 C -0.1838(8) -0.4164(5) 1.1178(5)
H7 H -0.1273(17) -0.4642(18) 1.1569(29)
H8 H -0.2163(45) -0.4482(23) 1.0597(6)
H9 H -0.2627(30) -0.3961(7) 1.1465(32)
C6 C 0.2318(10) -0.0861(6) 1.1021(5)
H10 H 0.2763(56) -0.0213(18) 1.0952(23)
H11 H 0.1605(13) -0.0977(47) 1.0502(7)
H12 H 0.3002(46) -0.1400(31) 1.1055(18)
C7 C -0.0252(7) 0.0222(5) 1.2235(6)
H13 H -0.1113(13) -0.0138(5) 1.2262(40)
H14 H -0.0340(39) 0.0622(30) 1.1681(19)
H15 H -0.0053(29) 0.0667(28) 1.2758(22)
C8 C 0.2958(8) -0.0843(6) 1.3397(5)
H16 H 0.3838(14) -0.0653(43) 1.3215(8)
H17 H 0.3035(42) -0.1516(12) 1.3667(24)
H18 H 0.2717(30) -0.0358(32) 1.3839(17)
C9 C -0.0325(8) -0.1413(7) 1.4420(5)
H19 H -0.0276(58) -0.0727(9) 1.4190(7)
H20 H 0.0585(27) -0.1622(27) 1.4716(25)
H21 H -0.0973(33) -0.1434(34) 1.4856(20)
C10 C -0.0953(8) -0.3948(6) 1.3825(5)
H22 H -0.1205(54) -0.4416(6) 1.3323(7)
H23 H -0.1602(41) -0.4016(12) 1.4257(28)
H24 H -0.0024(16) -0.4103(15) 1.4125(32)
C11 C -0.3048(7) -0.1997(6) 1.2672(5)
H25 H -0.3250(23) -0.2329(33) 1.2085(17)
H26 H -0.3090(18) -0.1266(8) 1.2589(34)
H27 H -0.3725(9) -0.2203(37) 1.3053(19)

loop_
_atom_type_symbol
_atom_type_radius_bond
C 0.68
H 0.23
N 0.68
Sn 1.46
